data_7001015
loop_
_publ_author_name
'Kimura, Takashi'
'Arita, Hiroko'
'Ishiwata, Koji'
'Kuwata, Shigeki'
'Ikariya, Takao'

_publ_section_title
;
 Synthesis of parent amido (NH2)-bridged dinuclear complexes of
 ruthenium and iridium by stepwise transfer hydrogenation of \m-azido
 complexes
;
_journal_issue 16
_journal_name_full 'Dalton Transactions'
_journal_page_first 2912
_journal_page_last 2914
_journal_paper_doi 10.1039/b902810m
_journal_year 2009
_chemical_formula_moiety 'C20 H30 Cl2 N4 Ru2 '
_chemical_formula_sum 'C20 H30 Cl2 N4 Ru2'
_chemical_formula_weight 599.53
_space_group_IT_number 14
_symmetry_cell_setting monoclinic
_symmetry_Int_Tables_number 14
_symmetry_space_group_name_Hall '-P 2yn'
_symmetry_space_group_name_H-M 'P 1 21/n 1'
_cell_angle_alpha 90.0000
_cell_angle_beta 102.618(5)
_cell_angle_gamma 90.0000
_cell_formula_units_Z 4
_cell_length_a 8.893(4)
_cell_length_b 23.022(9)
_cell_length_c 11.361(5)
_cell_measurement_reflns_used 8189
_cell_measurement_temperature 193.1
_cell_measurement_theta_max 31.5
_cell_measurement_theta_min 3.2
_cell_volume 2269.8(17)
_computing_cell_refinement CrystalClear
_computing_data_collection CrystalClear
_computing_data_reduction CrystalStructure
_computing_publication_material 'CrystalStructure 3.8'
_computing_structure_refinement CRYSTALS
_computing_structure_solution SIR92
_diffrn_detector_area_resol_mean 7.31
_diffrn_measured_fraction_theta_full 0.989
_diffrn_measured_fraction_theta_max 0.890
_diffrn_measurement_device_type 'Rigaku Saturn'
_diffrn_measurement_method \w
_diffrn_radiation_type 'Mo K\a'
_diffrn_radiation_wavelength 0.71070
_diffrn_reflns_av_R_equivalents 0.065
_diffrn_reflns_limit_h_max 8
_diffrn_reflns_limit_h_min -12
_diffrn_reflns_limit_k_max 31
_diffrn_reflns_limit_k_min -26
_diffrn_reflns_limit_l_max 16
_diffrn_reflns_limit_l_min -15
_diffrn_reflns_number 20751
_diffrn_reflns_theta_full 27.50
_diffrn_reflns_theta_max 31.39
_exptl_absorpt_coefficient_mu 1.580
_exptl_absorpt_correction_T_max 0.729
_exptl_absorpt_correction_T_min 0.593
_exptl_absorpt_correction_type multi-scan
_exptl_absorpt_process_details 'Jacobson, R. (1998) Private communication'
_exptl_crystal_colour orange
_exptl_crystal_density_diffrn 1.754
_exptl_crystal_density_method 'not measured'
_exptl_crystal_description block
_exptl_crystal_F_000 1200.00
_exptl_crystal_size_max 0.50
_exptl_crystal_size_mid 0.20
_exptl_crystal_size_min 0.20
_refine_diff_density_max 1.07
_refine_diff_density_min -1.02
_refine_ls_extinction_method none
_refine_ls_goodness_of_fit_ref 1.028
_refine_ls_hydrogen_treatment constr
_refine_ls_number_parameters 283
_refine_ls_number_reflns 5163
_refine_ls_R_factor_gt 0.0371
_refine_ls_shift/su_max 0.0000
_refine_ls_structure_factor_coef Fsqd
_refine_ls_weighting_details 'w = 1/[0.0004Fo^2^ + 0.5000\s(Fo^2^)]/(4Fo^2^)'
_refine_ls_weighting_scheme calc
_refine_ls_wR_factor_ref 0.1087
_reflns_number_gt 3242
_reflns_number_total 5164
_reflns_threshold_expression F^2^>2.0\s(F^2^)
_cod_data_source_file b902810m.txt
_cod_data_source_block '__1a'
_cod_original_cell_volume 2269.8(16)
_cod_original_formula_sum 'C20 H30 Cl2 N4 Ru2 '
_cod_database_code 7001015

loop_
_symmetry_equiv_pos_site_id
_symmetry_equiv_pos_as_xyz
1 +X,+Y,+Z
2 1/2-X,1/2+Y,1/2-Z
3 -X,-Y,-Z
4 1/2+X,1/2-Y,1/2+Z

loop_
_atom_site_label
_atom_site_type_symbol
_atom_site_fract_x
_atom_site_fract_y
_atom_site_fract_z
_atom_site_U_iso_or_equiv
_atom_site_adp_type
_atom_site_occupancy
_atom_site_symmetry_multiplicity
_atom_site_calc_flag
_atom_site_refinement_flags
_atom_site_disorder_assembly
_atom_site_disorder_group
Ru(1) Ru 0.18757(5) 0.39176(2) 0.47512(4) 0.01993(11) Uani 1.00 1 d . . .
Ru(2) Ru 0.12526(5) 0.27320(2) 0.62673(4) 0.02080(11) Uani 1.00 1 d . . .
Cl(1) Cl -0.08969(16) 0.39173(6) 0.41703(14) 0.0311(3) Uani 1.00 1 d . . .
Cl(2) Cl 0.40348(17) 0.26816(6) 0.69008(16) 0.0370(4) Uani 1.00 1 d . . .
N(1) N 0.1547(5) 0.36466(18) 0.6464(4) 0.0267(13) Uani 1.00 1 d . . .
N(2) N 0.1452(7) 0.3947(2) 0.7294(5) 0.0444(17) Uani 1.00 1 d . . .
N(3) N 0.1334(11) 0.4248(3) 0.8080(6) 0.093(3) Uani 1.00 1 d . . .
N(4) N 0.1678(5) 0.30130(17) 0.4625(4) 0.0248(12) Uani 1.00 1 d . . .
C(1) C 0.2234(6) 0.4349(2) 0.3134(5) 0.0244(14) Uani 1.00 1 d . . .
C(2) C 0.1921(6) 0.4777(2) 0.3969(5) 0.0284(15) Uani 1.00 1 d . . .
C(3) C 0.2769(6) 0.4808(2) 0.5150(5) 0.0298(16) Uani 1.00 1 d . . .
C(4) C 0.3966(6) 0.4391(2) 0.5578(5) 0.0303(15) Uani 1.00 1 d . . .
C(5) C 0.4301(6) 0.3976(2) 0.4754(5) 0.0274(15) Uani 1.00 1 d . . .
C(6) C 0.3428(6) 0.3961(2) 0.3549(5) 0.0238(14) Uani 1.00 1 d . . .
C(7) C 0.1278(7) 0.4331(2) 0.1842(5) 0.0315(16) Uani 1.00 1 d . . .
C(8) C 0.1791(7) 0.4830(2) 0.1129(6) 0.0428(19) Uani 1.00 1 d . . .
C(9) C 0.1345(8) 0.3752(2) 0.1223(6) 0.046(2) Uani 1.00 1 d . . .
C(10) C 0.4809(7) 0.4384(2) 0.6861(5) 0.0428(19) Uani 1.00 1 d . . .
C(11) C 0.0853(6) 0.1799(2) 0.6314(5) 0.0233(14) Uani 1.00 1 d . . .
C(12) C 0.1044(6) 0.2029(2) 0.7492(5) 0.0259(14) Uani 1.00 1 d . . .
C(13) C 0.0152(6) 0.2498(2) 0.7763(5) 0.0270(15) Uani 1.00 1 d . . .
C(14) C -0.0942(6) 0.2767(2) 0.6813(6) 0.0324(16) Uani 1.00 1 d . . .
C(15) C -0.1162(6) 0.2537(2) 0.5649(5) 0.0293(15) Uani 1.00 1 d . . .
C(16) C -0.0285(6) 0.2062(2) 0.5387(5) 0.0263(14) Uani 1.00 1 d . . .
C(17) C 0.1874(7) 0.1306(2) 0.6070(5) 0.0317(16) Uani 1.00 1 d . . .
C(18) C 0.1150(9) 0.0726(2) 0.6277(8) 0.064(2) Uani 1.00 1 d . . .
C(19) C 0.2207(9) 0.1339(3) 0.4815(6) 0.050(2) Uani 1.00 1 d . . .
C(20) C -0.1820(7) 0.3295(2) 0.7063(6) 0.045(2) Uani 1.00 1 d . . .
H(1) H 0.0848 0.2907 0.3981 0.031 Uiso 1.00 1 c R . .
H(2) H 0.2607 0.2847 0.4496 0.031 Uiso 1.00 1 c R . .
H(3) H 0.1112 0.5048 0.3707 0.034 Uiso 1.00 1 c R . .
H(4) H 0.2559 0.5104 0.5674 0.036 Uiso 1.00 1 c R . .
H(5) H 0.5115 0.3706 0.5009 0.034 Uiso 1.00 1 c R . .
H(6) H 0.3668 0.3677 0.3012 0.030 Uiso 1.00 1 c R . .
H(7) H 0.0234 0.4400 0.1873 0.038 Uiso 1.00 1 c R . .
H(8) H 0.1649 0.4722 0.0305 0.051 Uiso 1.00 1 c R . .
H(9) H 0.1194 0.5165 0.1194 0.051 Uiso 1.00 1 c R . .
H(10) H 0.2849 0.4911 0.1447 0.051 Uiso 1.00 1 c R . .
H(11) H 0.2176 0.3755 0.0820 0.054 Uiso 1.00 1 c R . .
H(12) H 0.0406 0.3689 0.0652 0.054 Uiso 1.00 1 c R . .
H(13) H 0.1497 0.3449 0.1805 0.054 Uiso 1.00 1 c R . .
H(14) H 0.4150 0.4519 0.7357 0.049 Uiso 1.00 1 c R . .
H(15) H 0.5687 0.4628 0.6959 0.050 Uiso 1.00 1 c R . .
H(16) H 0.5128 0.3998 0.7087 0.049 Uiso 1.00 1 c R . .
H(17) H 0.1800 0.1863 0.8122 0.031 Uiso 1.00 1 c R . .
H(18) H 0.0280 0.2632 0.8569 0.034 Uiso 1.00 1 c R . .
H(19) H -0.1923 0.2702 0.5021 0.035 Uiso 1.00 1 c R . .
H(20) H -0.0451 0.1917 0.4586 0.031 Uiso 1.00 1 c R . .
H(21) H 0.2831 0.1337 0.6633 0.039 Uiso 1.00 1 c R . .
H(22) H 0.1510 0.0613 0.7094 0.082 Uiso 1.00 1 c R . .
H(23) H 0.0060 0.0763 0.6108 0.082 Uiso 1.00 1 c R . .
H(24) H 0.1434 0.0440 0.5763 0.082 Uiso 1.00 1 c R . .
H(25) H 0.1305 0.1464 0.4261 0.063 Uiso 1.00 1 c R . .
H(26) H 0.2500 0.0966 0.4583 0.063 Uiso 1.00 1 c R . .
H(27) H 0.3018 0.1607 0.4816 0.063 Uiso 1.00 1 c R . .
H(28) H -0.1209 0.3510 0.7706 0.058 Uiso 1.00 1 c R . .
H(29) H -0.2747 0.3177 0.7279 0.058 Uiso 1.00 1 c R . .
H(30) H -0.2059 0.3530 0.6360 0.058 Uiso 1.00 1 c R . .

loop_
_atom_site_aniso_label
_atom_site_aniso_U_11
_atom_site_aniso_U_22
_atom_site_aniso_U_33
_atom_site_aniso_U_12
_atom_site_aniso_U_13
_atom_site_aniso_U_23
Ru(1) 0.0216(2) 0.0154(2) 0.0234(2) 0.00157(17) 0.00637(18) 0.00018(17)
Ru(2) 0.0207(2) 0.0184(2) 0.0233(2) -0.00002(17) 0.00489(18) 0.00122(17)
Cl(1) 0.0250(7) 0.0250(6) 0.0419(9) 0.0021(5) 0.0044(6) 0.0027(6)
Cl(2) 0.0237(7) 0.0332(7) 0.0512(10) -0.0010(5) 0.0017(6) 0.0079(7)
N(1) 0.034(2) 0.022(2) 0.026(2) -0.0012(19) 0.012(2) -0.0023(19)
N(2) 0.063(4) 0.043(3) 0.031(3) -0.017(2) 0.019(2) -0.005(2)
N(3) 0.173(9) 0.064(4) 0.065(5) -0.033(5) 0.075(5) -0.033(4)
N(4) 0.034(2) 0.017(2) 0.026(2) 0.0024(18) 0.011(2) -0.0018(18)
C(1) 0.026(2) 0.021(2) 0.028(3) -0.002(2) 0.010(2) 0.001(2)
C(2) 0.031(3) 0.017(2) 0.038(3) 0.001(2) 0.008(2) 0.008(2)
C(3) 0.035(3) 0.016(2) 0.039(3) -0.004(2) 0.011(2) -0.001(2)
C(4) 0.026(3) 0.028(2) 0.036(3) -0.006(2) 0.003(2) 0.001(2)
C(5) 0.019(2) 0.027(2) 0.037(3) 0.001(2) 0.010(2) 0.005(2)
C(6) 0.026(2) 0.019(2) 0.030(3) -0.002(2) 0.013(2) -0.002(2)
C(7) 0.028(3) 0.035(3) 0.031(3) 0.000(2) 0.008(2) 0.011(2)
C(8) 0.038(3) 0.048(3) 0.041(4) -0.003(3) 0.005(3) 0.012(3)
C(9) 0.052(4) 0.042(3) 0.042(4) -0.008(3) 0.008(3) -0.003(3)
C(10) 0.042(4) 0.043(3) 0.039(4) -0.012(3) -0.002(3) -0.001(3)
C(11) 0.023(2) 0.017(2) 0.030(3) -0.006(2) 0.008(2) 0.004(2)
C(12) 0.026(3) 0.029(2) 0.021(3) -0.002(2) 0.004(2) 0.007(2)
C(13) 0.033(3) 0.027(2) 0.024(3) -0.004(2) 0.013(2) 0.005(2)
C(14) 0.023(3) 0.029(2) 0.049(4) -0.001(2) 0.015(2) 0.002(2)
C(15) 0.023(3) 0.035(3) 0.028(3) -0.004(2) 0.003(2) 0.011(2)
C(16) 0.025(2) 0.023(2) 0.029(3) -0.008(2) -0.000(2) -0.002(2)
C(17) 0.036(3) 0.021(2) 0.041(3) 0.004(2) 0.014(2) -0.007(2)
C(18) 0.074(5) 0.022(3) 0.108(7) -0.002(3) 0.048(5) 0.005(3)
C(19) 0.064(5) 0.049(3) 0.044(4) -0.003(3) 0.023(4) -0.012(3)
C(20) 0.035(3) 0.050(3) 0.060(4) 0.011(3) 0.028(3) 0.005(3)

loop_
_atom_type_symbol
_atom_type_description
_atom_type_scat_dispersion_real
_atom_type_scat_dispersion_imag
_atom_type_scat_source
C C 0.003 0.002
;
International Tables for Crystallography
(1992, Vol. C, Tables 4.2.6.8 and 6.1.1.4)
;
H H 0.000 0.000
;
International Tables for Crystallography
(1992, Vol. C, Table 6.1.1.4)
;
Cl Cl 0.148 0.159
;
International Tables for Crystallography
(1992, Vol. C, Tables 4.2.6.8 and 6.1.1.4)
;
N N 0.006 0.003
;
International Tables for Crystallography
(1992, Vol. C, Tables 4.2.6.8 and 6.1.1.4)
;
Ru Ru -1.259 0.836
;
International Tables for Crystallography
(1992, Vol. C, Tables 4.2.6.8 and 6.1.1.4)
;

loop_
_geom_angle_atom_site_label_1
_geom_angle_atom_site_label_2
_geom_angle_atom_site_label_3
_geom_angle
_geom_angle_publ_flag
_geom_angle_site_symmetry_1
_geom_angle_site_symmetry_2
_geom_angle_site_symmetry_3
Cl(1) Ru(1) N(1) 85.03(13) yes . . .
Cl(1) Ru(1) N(4) 85.14(13) yes . . .
Cl(1) Ru(1) C(1) 95.66(14) yes . . .
Cl(1) Ru(1) C(2) 89.85(15) yes . . .
Cl(1) Ru(1) C(3) 110.94(15) yes . . .
Cl(1) Ru(1) C(4) 147.42(15) yes . . .
Cl(1) Ru(1) C(5) 164.19(16) yes . . .
Cl(1) Ru(1) C(6) 126.00(14) yes . . .
N(1) Ru(1) N(4) 75.18(17) yes . . .
N(1) Ru(1) C(1) 169.83(17) yes . . .
N(1) Ru(1) C(2) 131.3(2) yes . . .
N(1) Ru(1) C(3) 101.5(2) yes . . .
N(1) Ru(1) C(4) 91.6(2) yes . . .
N(1) Ru(1) C(5) 110.7(2) yes . . .
N(1) Ru(1) C(6) 146.45(18) yes . . .
N(4) Ru(1) C(1) 114.99(19) yes . . .
N(4) Ru(1) C(2) 152.5(2) yes . . .
N(4) Ru(1) C(3) 163.46(19) yes . . .
N(4) Ru(1) C(4) 125.28(18) yes . . .
N(4) Ru(1) C(5) 97.50(19) yes . . .
N(4) Ru(1) C(6) 93.36(19) yes . . .
C(1) Ru(1) C(2) 38.6(2) yes . . .
C(1) Ru(1) C(3) 68.7(2) yes . . .
C(1) Ru(1) C(4) 82.4(2) yes . . .
C(1) Ru(1) C(5) 69.0(2) yes . . .
C(1) Ru(1) C(6) 37.53(19) yes . . .
C(2) Ru(1) C(3) 37.0(2) yes . . .
C(2) Ru(1) C(4) 68.4(2) yes . . .
C(2) Ru(1) C(5) 80.6(2) yes . . .
C(2) Ru(1) C(6) 68.0(2) yes . . .
C(3) Ru(1) C(4) 38.2(2) yes . . .
C(3) Ru(1) C(5) 68.2(2) yes . . .
C(3) Ru(1) C(6) 80.5(2) yes . . .
C(4) Ru(1) C(5) 38.0(2) yes . . .
C(4) Ru(1) C(6) 69.2(2) yes . . .
C(5) Ru(1) C(6) 38.5(2) yes . . .
Cl(2) Ru(2) N(1) 85.53(13) yes . . .
Cl(2) Ru(2) N(4) 84.70(13) yes . . .
Cl(2) Ru(2) C(11) 96.13(14) yes . . .
Cl(2) Ru(2) C(12) 89.93(15) yes . . .
Cl(2) Ru(2) C(13) 110.82(14) yes . . .
Cl(2) Ru(2) C(14) 146.98(17) yes . . .
Cl(2) Ru(2) C(15) 165.07(15) yes . . .
Cl(2) Ru(2) C(16) 127.30(15) yes . . .
N(1) Ru(2) N(4) 75.23(17) yes . . .
N(1) Ru(2) C(11) 171.8(2) yes . . .
N(1) Ru(2) C(12) 134.2(2) yes . . .
N(1) Ru(2) C(13) 103.1(2) yes . . .
N(1) Ru(2) C(14) 91.78(19) yes . . .
N(1) Ru(2) C(15) 109.36(19) yes . . .
N(1) Ru(2) C(16) 143.86(18) yes . . .
N(4) Ru(2) C(11) 112.93(19) yes . . .
N(4) Ru(2) C(12) 149.67(19) yes . . .
N(4) Ru(2) C(13) 164.34(18) yes . . .
N(4) Ru(2) C(14) 126.4(2) yes . . .
N(4) Ru(2) C(15) 97.8(2) yes . . .
N(4) Ru(2) C(16) 91.6(2) yes . . .
C(11) Ru(2) C(12) 38.0(2) yes . . .
C(11) Ru(2) C(13) 68.8(2) yes . . .
C(11) Ru(2) C(14) 82.4(2) yes . . .
C(11) Ru(2) C(15) 69.3(2) yes . . .
C(11) Ru(2) C(16) 38.40(19) yes . . .
C(12) Ru(2) C(13) 37.6(2) yes . . .
C(12) Ru(2) C(14) 68.7(2) yes . . .
C(12) Ru(2) C(15) 80.5(2) yes . . .
C(12) Ru(2) C(16) 68.2(2) yes . . .
C(13) Ru(2) C(14) 38.0(2) yes . . .
C(13) Ru(2) C(15) 67.8(2) yes . . .
C(13) Ru(2) C(16) 80.7(2) yes . . .
C(14) Ru(2) C(15) 37.7(2) yes . . .
C(14) Ru(2) C(16) 69.0(2) yes . . .
C(15) Ru(2) C(16) 38.2(2) yes . . .
Ru(1) N(1) Ru(2) 103.5(2) yes . . .
Ru(1) N(1) N(2) 127.2(3) yes . . .
Ru(2) N(1) N(2) 129.2(4) yes . . .
N(1) N(2) N(3) 178.2(6) yes . . .
Ru(1) N(4) Ru(2) 106.0(2) yes . . .
Ru(1) C(1) C(2) 70.7(3) yes . . .
Ru(1) C(1) C(6) 70.2(3) yes . . .
Ru(1) C(1) C(7) 130.3(3) yes . . .
C(2) C(1) C(6) 117.4(4) yes . . .
C(2) C(1) C(7) 120.4(4) yes . . .
C(6) C(1) C(7) 122.2(5) yes . . .
Ru(1) C(2) C(1) 70.7(2) yes . . .
Ru(1) C(2) C(3) 72.9(3) yes . . .
C(1) C(2) C(3) 122.0(4) yes . . .
Ru(1) C(3) C(2) 70.1(2) yes . . .
Ru(1) C(3) C(4) 69.9(2) yes . . .
C(2) C(3) C(4) 119.9(5) yes . . .
Ru(1) C(4) C(3) 71.9(3) yes . . .
Ru(1) C(4) C(5) 70.1(3) yes . . .
Ru(1) C(4) C(10) 128.0(4) yes . . .
C(3) C(4) C(5) 118.4(5) yes . . .
C(3) C(4) C(10) 121.2(5) yes . . .
C(5) C(4) C(10) 120.5(5) yes . . .
Ru(1) C(5) C(4) 71.8(3) yes . . .
Ru(1) C(5) C(6) 70.2(3) yes . . .
C(4) C(5) C(6) 120.3(4) yes . . .
Ru(1) C(6) C(1) 72.3(3) yes . . .
Ru(1) C(6) C(5) 71.3(3) yes . . .
C(1) C(6) C(5) 122.0(5) yes . . .
C(1) C(7) C(8) 108.8(4) yes . . .
C(1) C(7) C(9) 113.6(4) yes . . .
C(8) C(7) C(9) 111.6(5) yes . . .
Ru(2) C(11) C(12) 70.5(2) yes . . .
Ru(2) C(11) C(16) 69.9(2) yes . . .
Ru(2) C(11) C(17) 128.8(4) yes . . .
C(12) C(11) C(16) 117.2(4) yes . . .
C(12) C(11) C(17) 120.1(4) yes . . .
C(16) C(11) C(17) 122.7(5) yes . . .
Ru(2) C(12) C(11) 71.5(3) yes . . .
Ru(2) C(12) C(13) 72.6(3) yes . . .
C(11) C(12) C(13) 122.5(4) yes . . .
Ru(2) C(13) C(12) 69.7(3) yes . . .
Ru(2) C(13) C(14) 69.8(3) yes . . .
C(12) C(13) C(14) 119.3(5) yes . . .
Ru(2) C(14) C(13) 72.2(3) yes . . .
Ru(2) C(14) C(15) 70.5(3) yes . . .
Ru(2) C(14) C(20) 128.2(4) yes . . .
C(13) C(14) C(15) 118.8(5) yes . . .
C(13) C(14) C(20) 120.3(5) yes . . .
C(15) C(14) C(20) 120.8(5) yes . . .
Ru(2) C(15) C(14) 71.9(3) yes . . .
Ru(2) C(15) C(16) 70.9(3) yes . . .
C(14) C(15) C(16) 121.5(4) yes . . .
Ru(2) C(16) C(11) 71.7(2) yes . . .
Ru(2) C(16) C(15) 70.9(3) yes . . .
C(11) C(16) C(15) 120.6(5) yes . . .
C(11) C(17) C(18) 109.7(5) yes . . .
C(11) C(17) C(19) 112.4(4) yes . . .
C(18) C(17) C(19) 111.4(5) yes . . .
Ru(1) N(4) H(1) 110.3 no . . .
Ru(1) N(4) H(2) 110.4 no . . .
Ru(2) N(4) H(1) 110.3 no . . .
Ru(2) N(4) H(2) 110.3 no . . .
H(1) N(4) H(2) 109.5 no . . .
Ru(1) C(2) H(3) 130.3 no . . .
C(1) C(2) H(3) 119.1 no . . .
C(3) C(2) H(3) 118.9 no . . .
Ru(1) C(3) H(4) 133.0 no . . .
C(2) C(3) H(4) 120.1 no . . .
C(4) C(3) H(4) 120.0 no . . .
Ru(1) C(5) H(5) 130.9 no . . .
C(4) C(5) H(5) 119.8 no . . .
C(6) C(5) H(5) 119.9 no . . .
Ru(1) C(6) H(6) 130.0 no . . .
C(1) C(6) H(6) 119.1 no . . .
C(5) C(6) H(6) 118.9 no . . .
C(1) C(7) H(7) 107.6 no . . .
C(8) C(7) H(7) 107.6 no . . .
C(9) C(7) H(7) 107.5 no . . .
C(7) C(8) H(8) 109.6 no . . .
C(7) C(8) H(9) 109.4 no . . .
C(7) C(8) H(10) 109.3 no . . .
H(8) C(8) H(9) 109.5 no . . .
H(8) C(8) H(10) 109.5 no . . .
H(9) C(8) H(10) 109.5 no . . .
C(7) C(9) H(11) 109.3 no . . .
C(7) C(9) H(12) 109.5 no . . .
C(7) C(9) H(13) 109.6 no . . .
H(11) C(9) H(12) 109.5 no . . .
H(11) C(9) H(13) 109.5 no . . .
H(12) C(9) H(13) 109.5 no . . .
C(4) C(10) H(14) 109.5 no . . .
C(4) C(10) H(15) 109.5 no . . .
C(4) C(10) H(16) 109.4 no . . .
H(14) C(10) H(15) 109.5 no . . .
H(14) C(10) H(16) 109.5 no . . .
H(15) C(10) H(16) 109.5 no . . .
Ru(2) C(12) H(17) 129.8 no . . .
C(11) C(12) H(17) 118.7 no . . .
C(13) C(12) H(17) 118.9 no . . .
Ru(2) C(13) H(18) 133.1 no . . .
C(12) C(13) H(18) 120.4 no . . .
C(14) C(13) H(18) 120.3 no . . .
Ru(2) C(15) H(19) 131.0 no . . .
C(14) C(15) H(19) 119.3 no . . .
C(16) C(15) H(19) 119.2 no . . .
Ru(2) C(16) H(20) 130.2 no . . .
C(11) C(16) H(20) 119.7 no . . .
C(15) C(16) H(20) 119.7 no . . .
C(11) C(17) H(21) 107.7 no . . .
C(18) C(17) H(21) 108.0 no . . .
C(19) C(17) H(21) 107.4 no . . .
C(17) C(18) H(22) 109.1 no . . .
C(17) C(18) H(23) 109.8 no . . .
C(17) C(18) H(24) 109.5 no . . .
H(22) C(18) H(23) 109.5 no . . .
H(22) C(18) H(24) 109.5 no . . .
H(23) C(18) H(24) 109.5 no . . .
C(17) C(19) H(25) 109.1 no . . .
C(17) C(19) H(26) 109.7 no . . .
C(17) C(19) H(27) 109.6 no . . .
H(25) C(19) H(26) 109.5 no . . .
H(25) C(19) H(27) 109.5 no . . .
H(26) C(19) H(27) 109.5 no . . .
C(14) C(20) H(28) 109.5 no . . .
C(14) C(20) H(29) 109.5 no . . .
C(14) C(20) H(30) 109.5 no . . .
H(28) C(20) H(29) 109.5 no . . .
H(28) C(20) H(30) 109.5 no . . .
H(29) C(20) H(30) 109.5 no . . .

loop_
_geom_bond_atom_site_label_1
_geom_bond_atom_site_label_2
_geom_bond_distance
_geom_bond_publ_flag
_geom_bond_site_symmetry_1
_geom_bond_site_symmetry_2
Ru(1) Cl(1) 2.4091(14) yes . .
Ru(1) N(1) 2.124(5) yes . .
Ru(1) N(4) 2.092(3) yes . .
Ru(1) C(1) 2.173(5) yes . .
Ru(1) C(2) 2.173(5) yes . .
Ru(1) C(3) 2.209(5) yes . .
Ru(1) C(4) 2.182(5) yes . .
Ru(1) C(5) 2.160(5) yes . .
Ru(1) C(6) 2.145(6) yes . .
Ru(2) Cl(2) 2.4238(15) yes . .
Ru(2) N(1) 2.127(4) yes . .
Ru(2) N(4) 2.086(4) yes . .
Ru(2) C(11) 2.181(4) yes . .
Ru(2) C(12) 2.168(5) yes . .
Ru(2) C(13) 2.205(6) yes . .
Ru(2) C(14) 2.174(6) yes . .
Ru(2) C(15) 2.156(5) yes . .
Ru(2) C(16) 2.157(5) yes . .
N(1) N(2) 1.187(7) yes . .
N(2) N(3) 1.153(9) yes . .
C(1) C(2) 1.437(8) yes . .
C(1) C(6) 1.389(7) yes . .
C(1) C(7) 1.527(7) yes . .
C(2) C(3) 1.390(8) yes . .
C(3) C(4) 1.436(7) yes . .
C(4) C(5) 1.414(8) yes . .
C(4) C(10) 1.487(8) yes . .
C(5) C(6) 1.419(7) yes . .
C(7) C(8) 1.530(9) yes . .
C(7) C(9) 1.515(8) yes . .
C(11) C(12) 1.415(8) yes . .
C(11) C(16) 1.427(7) yes . .
C(11) C(17) 1.516(8) yes . .
C(12) C(13) 1.411(8) yes . .
C(13) C(14) 1.427(7) yes . .
C(14) C(15) 1.398(9) yes . .
C(14) C(20) 1.505(8) yes . .
C(15) C(16) 1.412(8) yes . .
C(17) C(18) 1.522(8) yes . .
C(17) C(19) 1.520(10) yes . .
N(4) H(1) 0.950 no . .
N(4) H(2) 0.950 no . .
C(2) H(3) 0.950 no . .
C(3) H(4) 0.950 no . .
C(5) H(5) 0.950 no . .
C(6) H(6) 0.950 no . .
C(7) H(7) 0.950 no . .
C(8) H(8) 0.950 no . .
C(8) H(9) 0.950 no . .
C(8) H(10) 0.950 no . .
C(9) H(11) 0.950 no . .
C(9) H(12) 0.950 no . .
C(9) H(13) 0.950 no . .
C(10) H(14) 0.950 no . .
C(10) H(15) 0.950 no . .
C(10) H(16) 0.950 no . .
C(12) H(17) 0.950 no . .
C(13) H(18) 0.950 no . .
C(15) H(19) 0.950 no . .
C(16) H(20) 0.950 no . .
C(17) H(21) 0.950 no . .
C(18) H(22) 0.950 no . .
C(18) H(23) 0.950 no . .
C(18) H(24) 0.950 no . .
C(19) H(25) 0.950 no . .
C(19) H(26) 0.950 no . .
C(19) H(27) 0.950 no . .
C(20) H(28) 0.950 no . .
C(20) H(29) 0.950 no . .
C(20) H(30) 0.950 no . .
